data_4509893
loop_
_publ_author_name
'Liu, Zun-qi'
'Kubo, Kazuya'
'Noro, Shin-ichiro'
'Akutagawa, Tomoyuki'
'Nakamura, Takayoshi'

_publ_section_title
;
 Design of Crystalline Spaces for Molecular Rotations in Crystals
;
_journal_issue 2
_journal_name_full 'Crystal Growth &amp; Design'
_journal_page_first 537
_journal_paper_doi 10.1021/cg4013262
_journal_volume 14
_journal_year 2014
_chemical_formula_sum 'C16.5 H16 F0.5 N0.5 Ni0.5 O3 S5'
_chemical_formula_weight 468.45
_chemical_name_systematic
;
 ?
;
_space_group_IT_number 15
_symmetry_cell_setting monoclinic
_symmetry_space_group_name_Hall '-C 2yc'
_symmetry_space_group_name_H-M 'C 1 2/c 1'
_atom_sites_solution_hydrogens geom
_atom_sites_solution_primary direct
_atom_sites_solution_secondary difmap
_audit_creation_method SHELXL-97
_cell_angle_alpha 90.00
_cell_angle_beta 131.4924(14)
_cell_angle_gamma 90.00
_cell_formula_units_Z 8
_cell_length_a 28.969(2)
_cell_length_b 9.0811(6)
_cell_length_c 20.0477(13)
_cell_measurement_temperature 173(2)
_cell_volume 3950.4(5)
_computing_molecular_graphics 'Yadokari-XG 2009 (Wakita Nemoto et al., 2009)'
_computing_publication_material 'Yadokari-XG 2009 (Wakita,Nemoto et al., 2009)'
_computing_structure_refinement 'SHELXL-97 (Sheldrick, 1997)'
_computing_structure_solution 'SHELXS-97 (Sheldrick, 1990)'
_diffrn_ambient_temperature 173(2)
_diffrn_measured_fraction_theta_full 0.996
_diffrn_measured_fraction_theta_max 0.996
_diffrn_radiation_monochromator graphite
_diffrn_radiation_source 'fine-focus sealed tube'
_diffrn_radiation_type MoK\a
_diffrn_radiation_wavelength 0.71075
_diffrn_reflns_av_R_equivalents 0.0846
_diffrn_reflns_av_sigmaI/netI 0.0729
_diffrn_reflns_limit_h_max 37
_diffrn_reflns_limit_h_min -30
_diffrn_reflns_limit_k_max 11
_diffrn_reflns_limit_k_min -11
_diffrn_reflns_limit_l_max 25
_diffrn_reflns_limit_l_min -25
_diffrn_reflns_number 18514
_diffrn_reflns_theta_full 27.44
_diffrn_reflns_theta_max 27.44
_diffrn_reflns_theta_min 3.07
_exptl_absorpt_coefficient_mu 1.069
_exptl_absorpt_correction_T_max 0.9006
_exptl_absorpt_correction_T_min 0.6745
_exptl_crystal_density_diffrn 1.575
_exptl_crystal_density_method 'not measured'
_exptl_crystal_F_000 1928
_exptl_crystal_size_max 0.40
_exptl_crystal_size_mid 0.22
_exptl_crystal_size_min 0.10
_refine_diff_density_max 0.963
_refine_diff_density_min -1.063
_refine_diff_density_rms 0.136
_refine_ls_extinction_coef 0.0018(5)
_refine_ls_extinction_expression Fc^*^=kFc[1+0.001xFc^2^\l^3^/sin(2\q)]^-1/4^
_refine_ls_extinction_method SHELXL
_refine_ls_goodness_of_fit_ref 1.062
_refine_ls_hydrogen_treatment mixed
_refine_ls_matrix_type full
_refine_ls_number_parameters 245
_refine_ls_number_reflns 4500
_refine_ls_number_restraints 0
_refine_ls_restrained_S_all 1.062
_refine_ls_R_factor_all 0.1114
_refine_ls_R_factor_gt 0.0650
_refine_ls_shift/su_max 0.001
_refine_ls_shift/su_mean 0.000
_refine_ls_structure_factor_coef Fsqd
_refine_ls_weighting_details 'calc w=1/[\s^2^(Fo^2^)+(0.1398P)^2^+0.0000P] where P=(Fo^2^+2Fc^2^)/3'
_refine_ls_weighting_scheme calc
_refine_ls_wR_factor_gt 0.1732
_refine_ls_wR_factor_ref 0.2388
_reflns_number_gt 2767
_reflns_number_total 4500
_reflns_threshold_expression >2sigma(I)
_cod_data_source_file cg4013262_si_004.cif
_cod_data_source_block 2f4me
_cod_original_cell_volume 3950.5(5)
_cod_original_sg_symbol_H-M 'C 2/c'
_cod_original_formula_sum 'C16.50 H16 F0.50 N0.50 Ni0.50 O3 S5'
_cod_database_code 4509893

loop_
_symmetry_equiv_pos_as_xyz
'x, y, z'
'-x, y, -z+1/2'
'x+1/2, y+1/2, z'
'-x+1/2, y+1/2, -z+1/2'
'-x, -y, -z'
'x, -y, z-1/2'
'-x+1/2, -y+1/2, -z'
'x+1/2, -y+1/2, z-1/2'

loop_
_atom_site_label
_atom_site_type_symbol
_atom_site_fract_x
_atom_site_fract_y
_atom_site_fract_z
_atom_site_U_iso_or_equiv
_atom_site_adp_type
_atom_site_occupancy
_atom_site_symmetry_multiplicity
_atom_site_calc_flag
_atom_site_refinement_flags
O1 O 1.0206(2) -0.3463(4) 0.6385(3) 0.0486(10) Uani 1 1 d .
O2 O 0.8989(2) -0.3180(4) 0.5714(3) 0.0514(10) Uani 1 1 d .
O3 O 0.8781(2) -0.3265(4) 0.6799(3) 0.0514(10) Uani 1 1 d .
S1 S 0.68779(8) -0.13158(17) 0.11084(11) 0.0575(5) Uani 1 1 d .
S2 S 0.78203(7) 0.04144(15) 0.27616(10) 0.0446(4) Uani 1 1 d .
S3 S 0.91459(7) 0.10540(14) 0.44582(10) 0.0421(4) Uani 1 1 d .
S4 S 1.04390(7) 0.15105(14) 0.61056(10) 0.0430(4) Uani 1 1 d .
S5 S 1.17867(7) 0.19933(15) 0.77179(10) 0.0485(4) Uani 1 1 d .
C1 C 1.0000 0.4021(7) 0.7500 0.0384(16) Uani 1 2 d S
C2 C 0.9466(3) 0.3263(6) 0.6866(4) 0.0458(13) Uani 1 1 d .
C3 C 0.9467(3) 0.1731(6) 0.6867(4) 0.0487(14) Uani 1 1 d .
H13 H 0.9095 0.1214 0.6426 0.058 Uiso 1 1 calc R
C4 C 1.0000 0.0954(7) 0.7500 0.0461(19) Uani 1 2 d S
C5 C 1.0000 -0.0698(8) 0.7500 0.073(3) Uani 1 2 d S
H14 H 1.0359 -0.1058 0.7597 0.110 Uiso 0.50 1 calc PR
H15 H 0.9623 -0.1058 0.6925 0.110 Uiso 0.50 1 calc PR
H16 H 1.0018 -0.1058 0.7978 0.110 Uiso 0.50 1 calc PR
C6 C 1.0781(3) -0.4138(6) 0.6771(4) 0.0563(17) Uani 1 1 d .
H1 H 1.0832 -0.4195 0.6329 0.068 Uiso 1 1 calc R
H2 H 1.0801 -0.5147 0.6975 0.068 Uiso 1 1 calc R
C7 C 0.9679(3) -0.4036(6) 0.5534(4) 0.0512(16) Uani 1 1 d .
H3 H 0.9589 -0.5050 0.5602 0.061 Uiso 1 1 calc R
H4 H 0.9761 -0.4067 0.5127 0.061 Uiso 1 1 calc R
C8 C 0.9144(3) -0.3061(6) 0.5161(4) 0.0497(15) Uani 1 1 d .
H5 H 0.9250 -0.2029 0.5152 0.060 Uiso 1 1 calc R
H6 H 0.8788 -0.3359 0.4543 0.060 Uiso 1 1 calc R
C9 C 0.8547(3) -0.2210(6) 0.5526(4) 0.0484(14) Uani 1 1 d .
C10 C 0.8241(3) -0.1208(7) 0.4839(4) 0.0556(16) Uani 1 1 d .
H7 H 0.8317 -0.1174 0.4445 0.067 Uiso 1 1 calc R
C11 C 0.7818(4) -0.0241(7) 0.4723(5) 0.0650(18) Uani 1 1 d .
H8 H 0.7607 0.0452 0.4249 0.078 Uiso 1 1 calc R
C12 C 0.7703(4) -0.0282(7) 0.5284(5) 0.0606(17) Uani 1 1 d .
H9 H 0.7414 0.0377 0.5200 0.073 Uiso 1 1 calc R
C13 C 0.8017(3) -0.1305(6) 0.5984(4) 0.0538(16) Uani 1 1 d .
H10 H 0.7936 -0.1346 0.6372 0.065 Uiso 1 1 calc R
C14 C 0.8438(3) -0.2244(6) 0.6110(4) 0.0471(14) Uani 1 1 d .
C15 C 0.8732(3) -0.3205(7) 0.7467(4) 0.0554(16) Uani 1 1 d .
H11 H 0.8321 -0.3564 0.7215 0.066 Uiso 1 1 calc R
H12 H 0.8779 -0.2176 0.7667 0.066 Uiso 1 1 calc R
C16 C 0.7598(3) -0.0980(6) 0.2006(4) 0.0460(13) Uani 1 1 d .
C17 C 0.8620(3) 0.0078(5) 0.3491(4) 0.0386(11) Uani 1 1 d .
C18 C 1.1203(3) 0.1045(6) 0.6739(4) 0.0433(13) Uani 1 1 d .
Ni1 Ni 1.0000 0.0000 0.5000 0.0373(3) Uani 1 2 d S
N1 N 1.0000 0.5640(6) 0.7500 0.0517(19) Uani 1 2 d S
H1A H 0.9613 0.5974 0.7041 0.078 Uiso 0.50 1 calc PR
H1B H 1.0264 0.5974 0.7435 0.078 Uiso 0.50 1 calc PR
H1C H 1.0123 0.5974 0.8024 0.078 Uiso 0.50 1 calc PR
F1 F 0.8916(4) 0.3850(7) 0.6245(5) 0.066(2) Uani 0.50 1 d P

loop_
_atom_site_aniso_label
_atom_site_aniso_U_11
_atom_site_aniso_U_22
_atom_site_aniso_U_33
_atom_site_aniso_U_23
_atom_site_aniso_U_13
_atom_site_aniso_U_12
O1 0.072(3) 0.0397(19) 0.048(2) -0.0065(17) 0.046(3) -0.0008(19)
O2 0.072(3) 0.049(2) 0.048(2) 0.0013(18) 0.046(3) -0.003(2)
O3 0.074(3) 0.049(2) 0.048(2) -0.0009(18) 0.048(3) -0.003(2)
S1 0.0406(9) 0.0532(8) 0.0487(9) -0.0015(7) 0.0169(8) -0.0048(7)
S2 0.0362(8) 0.0468(7) 0.0407(8) 0.0023(6) 0.0212(7) 0.0019(6)
S3 0.0389(8) 0.0387(7) 0.0407(8) -0.0015(6) 0.0230(7) 0.0021(5)
S4 0.0401(8) 0.0418(7) 0.0405(8) -0.0038(6) 0.0239(7) 0.0003(6)
S5 0.0425(9) 0.0433(7) 0.0449(9) -0.0050(6) 0.0227(8) -0.0027(6)
C1 0.050(5) 0.026(3) 0.041(4) 0.000 0.031(4) 0.000
C2 0.047(4) 0.043(3) 0.041(3) 0.002(2) 0.027(3) 0.005(2)
C3 0.048(4) 0.041(3) 0.050(4) -0.008(3) 0.029(3) -0.010(2)
C4 0.061(6) 0.026(3) 0.049(5) 0.000 0.036(5) 0.000
C5 0.089(8) 0.027(4) 0.094(8) 0.000 0.057(8) 0.000
C6 0.084(5) 0.044(3) 0.053(4) -0.002(3) 0.051(4) 0.008(3)
C7 0.077(5) 0.040(3) 0.046(3) -0.010(2) 0.045(4) -0.009(3)
C8 0.074(5) 0.044(3) 0.039(3) 0.001(2) 0.042(4) -0.007(3)
C9 0.057(4) 0.043(3) 0.051(4) -0.005(3) 0.039(4) -0.006(3)
C10 0.063(4) 0.059(4) 0.050(4) 0.007(3) 0.040(4) -0.003(3)
C11 0.065(5) 0.064(4) 0.054(4) 0.012(3) 0.034(4) -0.003(3)
C12 0.064(5) 0.060(4) 0.061(4) 0.005(3) 0.043(4) 0.004(3)
C13 0.070(5) 0.049(3) 0.049(4) -0.002(3) 0.042(4) -0.007(3)
C14 0.066(4) 0.037(3) 0.044(3) -0.001(2) 0.039(3) -0.003(3)
C15 0.063(4) 0.058(3) 0.056(4) -0.002(3) 0.044(4) -0.004(3)
C16 0.051(4) 0.037(3) 0.046(3) 0.003(2) 0.031(3) -0.006(2)
C17 0.041(3) 0.040(3) 0.039(3) 0.004(2) 0.028(3) 0.003(2)
C18 0.039(3) 0.045(3) 0.034(3) 0.001(2) 0.019(3) -0.003(2)
Ni1 0.0356(6) 0.0357(5) 0.0366(6) 0.0011(4) 0.0223(5) 0.0001(4)
N1 0.090(6) 0.031(3) 0.054(4) 0.000 0.056(5) 0.000
F1 0.068(6) 0.033(3) 0.061(5) 0.004(3) 0.027(5) 0.010(3)

loop_
_atom_type_symbol
_atom_type_description
_atom_type_scat_dispersion_real
_atom_type_scat_dispersion_imag
_atom_type_scat_source
C C 0.0033 0.0016 'International Tables Vol C Tables 4.2.6.8 and 6.1.1.4'
H H 0.0000 0.0000 'International Tables Vol C Tables 4.2.6.8 and 6.1.1.4'
N N 0.0061 0.0033 'International Tables Vol C Tables 4.2.6.8 and 6.1.1.4'
O O 0.0106 0.0060 'International Tables Vol C Tables 4.2.6.8 and 6.1.1.4'
F F 0.0171 0.0103 'International Tables Vol C Tables 4.2.6.8 and 6.1.1.4'
S S 0.1246 0.1234 'International Tables Vol C Tables 4.2.6.8 and 6.1.1.4'
Ni Ni 0.3393 1.1124 'International Tables Vol C Tables 4.2.6.8 and 6.1.1.4'

loop_
_geom_angle_atom_site_label_1
_geom_angle_atom_site_label_2
_geom_angle_atom_site_label_3
_geom_angle
_geom_angle_site_symmetry_1
_geom_angle_site_symmetry_3
C6 O1 C7 115.4(4) . .
C9 O2 C8 116.3(4) . .
C14 O3 C15 116.9(5) . .
C16 S2 C17 97.0(3) . .
C17 S3 Ni1 101.69(18) . .
C18 S4 Ni1 101.32(19) . .
C16 S5 C18 97.0(3) 5_756 .
C2 C1 C2 119.7(7) 2_756 .
C2 C1 N1 120.1(3) 2_756 .
C2 C1 N1 120.1(3) . .
F1 C2 C1 126.0(6) . .
F1 C2 C3 113.9(6) . .
C1 C2 C3 120.0(6) . .
C4 C3 C2 121.0(6) . .
C3 C4 C3 118.3(7) . 2_756
C3 C4 C5 120.8(3) . .
C3 C4 C5 120.8(3) 2_756 .
O1 C6 C15 106.6(5) . 2_756
O1 C7 C8 108.4(4) . .
O2 C8 C7 108.6(4) . .
C10 C9 O2 124.1(5) . .
C10 C9 C14 119.9(6) . .
O2 C9 C14 116.0(5) . .
C9 C10 C11 119.7(6) . .
C12 C11 C10 120.6(6) . .
C11 C12 C13 119.5(7) . .
C14 C13 C12 120.2(6) . .
C13 C14 O3 124.2(5) . .
C13 C14 C9 120.0(5) . .
O3 C14 C9 115.8(5) . .
O3 C15 C6 109.0(5) . 2_756
S1 C16 S2 123.9(4) . .
S1 C16 S5 122.6(3) . 5_756
S2 C16 S5 113.5(3) . 5_756
C18 C17 S3 121.4(5) 5_756 .
C18 C17 S2 115.8(4) 5_756 .
S3 C17 S2 122.8(3) . .
C17 C18 S4 121.7(5) 5_756 .
C17 C18 S5 116.8(5) 5_756 .
S4 C18 S5 121.5(3) . .
S3 Ni1 S3 180.0 5_756 .
S3 Ni1 S4 93.78(5) 5_756 .
S3 Ni1 S4 86.22(5) . .
S3 Ni1 S4 86.22(5) 5_756 5_756
S3 Ni1 S4 93.78(5) . 5_756
S4 Ni1 S4 179.996(1) . 5_756

loop_
_geom_bond_atom_site_label_1
_geom_bond_atom_site_label_2
_geom_bond_distance
_geom_bond_site_symmetry_2
O1 C6 1.429(8) .
O1 C7 1.436(7) .
O2 C9 1.385(7) .
O2 C8 1.450(6) .
O3 C14 1.391(7) .
O3 C15 1.439(7) .
S1 C16 1.646(6) .
S2 C16 1.738(6) .
S2 C17 1.764(6) .
S3 C17 1.718(6) .
S3 Ni1 2.1580(14) .
S4 C18 1.721(6) .
S4 Ni1 2.1626(13) .
S5 C16 1.739(6) 5_756
S5 C18 1.748(6) .
C1 C2 1.370(7) 2_756
C1 C2 1.370(7) .
C1 N1 1.470(8) .
C2 F1 1.320(9) .
C2 C3 1.391(7) .
C3 C4 1.377(7) .
C4 C3 1.377(7) 2_756
C4 C5 1.500(10) .
C6 C15 1.479(9) 2_756
C7 C8 1.486(9) .
C9 C10 1.376(8) .
C9 C14 1.401(8) .
C10 C11 1.395(10) .
C11 C12 1.369(9) .
C12 C13 1.403(9) .
C13 C14 1.368(9) .
C15 C6 1.479(9) 2_756
C16 S5 1.739(6) 5_756
C17 C18 1.353(8) 5_756
C18 C17 1.353(8) 5_756
Ni1 S3 2.1579(14) 5_756
Ni1 S4 2.1626(14) 5_756

loop_
_geom_torsion_atom_site_label_1
_geom_torsion_atom_site_label_2
_geom_torsion_atom_site_label_3
_geom_torsion_atom_site_label_4
_geom_torsion
_geom_torsion_site_symmetry_1
_geom_torsion_site_symmetry_4
C2 C1 C2 F1 176.7(8) 2_756 .
N1 C1 C2 F1 -3.3(8) . .
C2 C1 C2 C3 0.0(4) 2_756 .
N1 C1 C2 C3 180.0(4) . .
F1 C2 C3 C4 -177.0(6) . .
C1 C2 C3 C4 0.0(8) . .
C2 C3 C4 C3 0.0(4) . 2_756
C2 C3 C4 C5 180.0(4) . .
C7 O1 C6 C15 168.5(5) . 2_756
C6 O1 C7 C8 -170.5(4) . .
C9 O2 C8 C7 172.5(5) . .
O1 C7 C8 O2 -66.6(6) . .
C8 O2 C9 C10 2.6(8) . .
C8 O2 C9 C14 -174.7(5) . .
O2 C9 C10 C11 -177.8(6) . .
C14 C9 C10 C11 -0.7(9) . .
C9 C10 C11 C12 -0.2(10) . .
C10 C11 C12 C13 0.2(11) . .
C11 C12 C13 C14 0.7(10) . .
C12 C13 C14 O3 178.3(6) . .
C12 C13 C14 C9 -1.5(9) . .
C15 O3 C14 C13 -6.9(8) . .
C15 O3 C14 C9 172.9(5) . .
C10 C9 C14 C13 1.5(9) . .
O2 C9 C14 C13 178.9(5) . .
C10 C9 C14 O3 -178.3(5) . .
O2 C9 C14 O3 -0.9(8) . .
C14 O3 C15 C6 -168.2(5) . 2_756
C17 S2 C16 S1 -179.7(4) . .
C17 S2 C16 S5 -0.3(3) . 5_756
Ni1 S3 C17 C18 0.7(5) . 5_756
Ni1 S3 C17 S2 178.2(3) . .
C16 S2 C17 C18 0.2(5) . 5_756
C16 S2 C17 S3 -177.4(3) . .
Ni1 S4 C18 C17 -3.3(5) . 5_756
Ni1 S4 C18 S5 177.2(3) . .
C16 S5 C18 C17 0.1(5) 5_756 5_756
C16 S5 C18 S4 179.7(3) 5_756 .
C17 S3 Ni1 S3 -80(5) . 5_756
C17 S3 Ni1 S4 -178.92(18) . .
C17 S3 Ni1 S4 1.08(18) . 5_756
C18 S4 Ni1 S3 2.15(19) . 5_756
C18 S4 Ni1 S3 -177.85(19) . .
C18 S4 Ni1 S4 -54(5) . 5_756
